data_4502166
loop_
_publ_author_name
'Landenberger, Kira B.'
'Matzger, Adam J.'

_publ_section_title
;
 Cocrystal Engineering of a Prototype Energetic Material: Supramolecular
 Chemistry of 2,4,6-Trinitrotoluene
;
_journal_issue 12
_journal_name_full 'Crystal Growth &amp; Design'
_journal_page_first 5341
_journal_paper_doi 10.1021/cg101300n
_journal_volume 10
_journal_year 2010
_chemical_formula_moiety 'C7 H5 N3 O6, C6 H8 N2'
_chemical_formula_sum 'C13 H13 N5 O6'
_chemical_formula_weight 335.28
_chemical_melting_point 346.91
_chemical_name_common 'TNT : 1,2-phenylenediamine'
_chemical_name_systematic
; 
 2,4,6-trinitrotoluene : 1,2-phenylenediamine 
;
_space_group_IT_number 33
_symmetry_cell_setting orthorhombic
_symmetry_Int_Tables_number 33
_symmetry_space_group_name_Hall 'P 2c -2n'
_symmetry_space_group_name_H-M 'P n a 21'
_atom_sites_solution_hydrogens geom
_atom_sites_solution_primary direct
_atom_sites_solution_secondary difmap
_audit_creation_method SHELXL-97
_cell_angle_alpha 90.00
_cell_angle_beta 90.00
_cell_angle_gamma 90.00
_cell_formula_units_Z 4
_cell_length_a 19.0408(13)
_cell_length_b 6.66738(12)
_cell_length_c 11.1188(2)
_cell_measurement_reflns_used 8818
_cell_measurement_temperature 95(2)
_cell_measurement_theta_max 66.59
_cell_measurement_theta_min 6.97
_cell_volume 1411.56(10)
_computing_cell_refinement PROCESS-AUTO
_computing_data_collection PROCESS-AUTO
_computing_data_reduction PROCESS
_computing_molecular_graphics 'CrystalStructure 4.0 (Rigaku, 2009)'
_computing_publication_material 'CrystalStructure 4.0 (Rigaku, 2009)'
_computing_structure_refinement 'SHELXL-97 (Sheldrick, 1997)'
_computing_structure_solution 'SIR2004 (Burla, et al., 2005)'
_diffrn_ambient_temperature 95(2)
_diffrn_measured_fraction_theta_full 0.997
_diffrn_measured_fraction_theta_max 0.998
_diffrn_measurement_device_type 'Rigaku R-AXIS RAPID imaging plate'
_diffrn_measurement_method \w
_diffrn_radiation_monochromator graphite
_diffrn_radiation_source 'fine-focus sealed tube'
_diffrn_radiation_type CuK\a
_diffrn_radiation_wavelength 1.54187
_diffrn_reflns_av_R_equivalents 0.0258
_diffrn_reflns_av_sigmaI/netI 0.0249
_diffrn_reflns_limit_h_max 22
_diffrn_reflns_limit_h_min -22
_diffrn_reflns_limit_k_max 7
_diffrn_reflns_limit_k_min -7
_diffrn_reflns_limit_l_max 13
_diffrn_reflns_limit_l_min -13
_diffrn_reflns_number 9159
_diffrn_reflns_theta_full 66.59
_diffrn_reflns_theta_max 66.59
_diffrn_reflns_theta_min 7.04
_diffrn_standards_number 0
_exptl_absorpt_coefficient_mu 1.096
_exptl_absorpt_correction_T_max 0.9679
_exptl_absorpt_correction_T_min 0.7946
_exptl_absorpt_correction_type multi-scan
_exptl_absorpt_process_details
;
    Higashi, T. (1995). Program for Absorption Correction.
    Rigaku Corporation, Tokyo, Japan.
;
_exptl_crystal_colour brown
_exptl_crystal_density_diffrn 1.578
_exptl_crystal_density_method 'not measured'
_exptl_crystal_description blade
_exptl_crystal_F_000 696
_exptl_crystal_size_max 0.22
_exptl_crystal_size_mid 0.17
_exptl_crystal_size_min 0.03
_refine_diff_density_max 0.300
_refine_diff_density_min -0.212
_refine_diff_density_rms 0.055
_refine_ls_abs_structure_details 'Flack H D (1983), Acta Cryst. A39, 876-881'
_refine_ls_abs_structure_Flack 0.3(2)
_refine_ls_extinction_method none
_refine_ls_goodness_of_fit_ref 0.981
_refine_ls_hydrogen_treatment riding
_refine_ls_matrix_type full
_refine_ls_number_parameters 233
_refine_ls_number_reflns 2366
_refine_ls_number_restraints 1
_refine_ls_restrained_S_all 0.981
_refine_ls_R_factor_all 0.0363
_refine_ls_R_factor_gt 0.0336
_refine_ls_shift/su_max 0.000
_refine_ls_shift/su_mean 0.000
_refine_ls_structure_factor_coef Fsqd
_refine_ls_weighting_details 'calc w=1/[\s^2^(Fo^2^)+(0.1000P)^2^+0.0000P] where P=(Fo^2^+2Fc^2^)/3'
_refine_ls_weighting_scheme calc
_refine_ls_wR_factor_gt 0.1002
_refine_ls_wR_factor_ref 0.1134
_reflns_number_gt 2228
_reflns_number_total 2366
_reflns_threshold_expression >2sigma(I)
_cod_data_source_file cg101300n_si_002.cif
_cod_data_source_block TNT:12PD
_cod_original_cell_volume 1411.56(11)
_cod_database_code 4502166

loop_
_symmetry_equiv_pos_as_xyz
'x, y, z'
'-x+1/2, y+1/2, z+1/2'
'x+1/2, -y+1/2, z'
'-x, -y, z+1/2'

loop_
_atom_site_label
_atom_site_type_symbol
_atom_site_fract_x
_atom_site_fract_y
_atom_site_fract_z
_atom_site_U_iso_or_equiv
_atom_site_adp_type
_atom_site_occupancy
_atom_site_symmetry_multiplicity
_atom_site_calc_flag
_atom_site_refinement_flags
O1 O 0.22282(7) -0.0143(2) 0.63261(16) 0.0262(4) Uani 1 1 d .
O2 O 0.14757(7) 0.2098(2) 0.69215(15) 0.0237(4) Uani 1 1 d .
O3 O -0.06946(8) 0.1328(2) 0.45662(17) 0.0224(4) Uani 1 1 d .
O4 O -0.06016(7) 0.1347(2) 0.26149(15) 0.0224(4) Uani 1 1 d .
O5 O 0.16756(8) 0.1865(3) 0.08004(14) 0.0227(4) Uani 1 1 d .
O6 O 0.24852(7) 0.0076(2) 0.16579(16) 0.0247(4) Uani 1 1 d .
N1 N 0.17399(9) 0.1037(3) 0.61469(18) 0.0187(4) Uani 1 1 d .
N2 N -0.03467(9) 0.1298(2) 0.36215(17) 0.0169(4) Uani 1 1 d .
N3 N 0.19341(9) 0.1030(2) 0.16790(18) 0.0186(4) Uani 1 1 d .
N4 N 0.37679(10) 0.1502(3) 0.67956(18) 0.0202(4) Uani 1 1 d .
H6 H 0.4032(16) 0.139(4) 0.617(3) 0.034(8) Uiso 1 1 d .
H7 H 0.3419(19) 0.060(6) 0.665(3) 0.066(11) Uiso 1 1 d .
N5 N 0.30298(9) 0.0992(3) 0.8915(2) 0.0211(4) Uani 1 1 d .
H8 H 0.2841(15) 0.161(4) 0.842(3) 0.025(8) Uiso 1 1 d .
H9 H 0.2780(16) 0.113(4) 0.955(3) 0.031(8) Uiso 1 1 d .
C1 C 0.26893(12) 0.1349(3) 0.4043(2) 0.0207(5) Uani 1 1 d .
H1 H 0.2877 0.2055 0.3340 0.025 Uiso 1 1 calc R
H2 H 0.2900 0.0010 0.4093 0.025 Uiso 1 1 calc R
H3 H 0.2802 0.2107 0.4773 0.025 Uiso 1 1 calc R
C2 C 0.19005(11) 0.1157(3) 0.3924(2) 0.0163(5) Uani 1 1 d .
C3 C 0.14504(11) 0.1137(3) 0.4914(2) 0.0158(5) Uani 1 1 d .
C4 C 0.07247(11) 0.1182(3) 0.4856(2) 0.0166(5) Uani 1 1 d .
H4 H 0.0446 0.1191 0.5566 0.020 Uiso 1 1 calc R
C5 C 0.04223(10) 0.1213(3) 0.3735(2) 0.0150(5) Uani 1 1 d .
C6 C 0.08190(11) 0.1169(3) 0.2701(2) 0.0166(5) Uani 1 1 d .
H5 H 0.0604 0.1165 0.1930 0.020 Uiso 1 1 calc R
C7 C 0.15443(11) 0.1130(3) 0.2822(2) 0.0161(5) Uani 1 1 d .
C8 C 0.41405(11) 0.1325(3) 0.7884(2) 0.0155(5) Uani 1 1 d .
C9 C 0.37570(11) 0.1189(3) 0.8965(2) 0.0164(5) Uani 1 1 d .
C10 C 0.41171(11) 0.1158(3) 1.0049(2) 0.0188(5) Uani 1 1 d .
H10 H 0.3861 0.1059 1.0780 0.023 Uiso 1 1 calc R
C11 C 0.48462(12) 0.1268(3) 1.0084(2) 0.0200(5) Uani 1 1 d .
H11 H 0.5084 0.1246 1.0835 0.024 Uiso 1 1 calc R
C12 C 0.52276(12) 0.1410(3) 0.9020(2) 0.0208(5) Uani 1 1 d .
H12 H 0.5726 0.1489 0.9039 0.025 Uiso 1 1 calc R
C13 C 0.48716(11) 0.1435(3) 0.7926(2) 0.0176(5) Uani 1 1 d .
H13 H 0.5130 0.1529 0.7198 0.021 Uiso 1 1 calc R

loop_
_atom_site_aniso_label
_atom_site_aniso_U_11
_atom_site_aniso_U_22
_atom_site_aniso_U_33
_atom_site_aniso_U_23
_atom_site_aniso_U_13
_atom_site_aniso_U_12
O1 0.0184(7) 0.0331(9) 0.0273(9) 0.0065(7) -0.0045(7) 0.0046(6)
O2 0.0244(7) 0.0261(8) 0.0207(8) -0.0040(7) -0.0005(6) -0.0041(6)
O3 0.0158(7) 0.0281(9) 0.0232(9) -0.0036(7) 0.0025(7) -0.0001(6)
O4 0.0138(7) 0.0316(9) 0.0217(10) 0.0025(7) -0.0042(7) -0.0003(5)
O5 0.0207(7) 0.0294(9) 0.0179(8) 0.0037(7) 0.0012(7) -0.0025(6)
O6 0.0159(7) 0.0310(9) 0.0273(9) -0.0014(7) 0.0058(6) 0.0065(5)
N1 0.0165(8) 0.0185(9) 0.0212(11) 0.0029(7) -0.0017(8) -0.0047(6)
N2 0.0149(8) 0.0117(8) 0.0240(11) -0.0010(7) -0.0008(9) -0.0004(6)
N3 0.0173(9) 0.0194(9) 0.0192(10) -0.0015(8) 0.0025(8) -0.0006(6)
N4 0.0196(9) 0.0240(10) 0.0169(11) 0.0002(8) 0.0029(9) 0.0000(7)
N5 0.0182(10) 0.0226(10) 0.0226(11) 0.0026(8) 0.0007(10) 0.0004(7)
C1 0.0189(11) 0.0208(10) 0.0223(12) 0.0019(9) -0.0007(9) -0.0011(8)
C2 0.0144(10) 0.0112(9) 0.0233(12) -0.0005(8) -0.0012(10) 0.0007(7)
C3 0.0155(10) 0.0142(11) 0.0177(13) 0.0006(8) -0.0035(9) 0.0006(7)
C4 0.0157(10) 0.0108(10) 0.0233(14) -0.0016(8) 0.0010(9) 0.0002(7)
C5 0.0103(9) 0.0152(9) 0.0195(12) -0.0023(8) 0.0009(9) 0.0005(7)
C6 0.0161(10) 0.0119(10) 0.0217(13) -0.0015(8) -0.0012(9) -0.0012(7)
C7 0.0163(10) 0.0142(11) 0.0179(12) 0.0015(8) 0.0034(9) 0.0018(7)
C8 0.0171(10) 0.0124(10) 0.0171(12) -0.0004(8) -0.0010(9) -0.0001(7)
C9 0.0175(10) 0.0114(9) 0.0203(11) -0.0016(8) 0.0002(10) -0.0005(7)
C10 0.0240(11) 0.0134(10) 0.0191(12) 0.0025(8) 0.0010(11) -0.0007(7)
C11 0.0277(11) 0.0132(10) 0.0191(12) 0.0003(8) -0.0043(10) -0.0001(7)
C12 0.0186(10) 0.0142(10) 0.0296(13) -0.0016(9) -0.0012(10) 0.0017(7)
C13 0.0187(10) 0.0153(11) 0.0187(13) -0.0006(9) 0.0008(9) 0.0013(7)

loop_
_atom_type_symbol
_atom_type_description
_atom_type_scat_dispersion_real
_atom_type_scat_dispersion_imag
_atom_type_scat_source
C C 0.0181 0.0091 'International Tables Vol C Tables 4.2.6.8 and 6.1.1.4'
H H 0.0000 0.0000 'International Tables Vol C Tables 4.2.6.8 and 6.1.1.4'
N N 0.0311 0.0180 'International Tables Vol C Tables 4.2.6.8 and 6.1.1.4'
O O 0.0492 0.0322 'International Tables Vol C Tables 4.2.6.8 and 6.1.1.4'

loop_
_geom_angle_atom_site_label_1
_geom_angle_atom_site_label_2
_geom_angle_atom_site_label_3
_geom_angle
O2 N1 O1 124.4(2)
O2 N1 C3 118.23(17)
O1 N1 C3 117.34(19)
O4 N2 O3 124.28(16)
O4 N2 C5 118.40(17)
O3 N2 C5 117.32(17)
O6 N3 O5 124.24(18)
O6 N3 C7 118.08(17)
O5 N3 C7 117.65(16)
C8 N4 H6 113(2)
C8 N4 H7 117(2)
H6 N4 H7 103(3)
C9 N5 H8 116(2)
C9 N5 H9 120(2)
H8 N5 H9 106(3)
C2 C1 H1 109.5
C2 C1 H2 109.5
H1 C1 H2 109.5
C2 C1 H3 109.5
H1 C1 H3 109.5
H2 C1 H3 109.5
C3 C2 C7 113.10(18)
C3 C2 C1 122.8(2)
C7 C2 C1 123.9(2)
C4 C3 C2 125.3(2)
C4 C3 N1 114.6(2)
C2 C3 N1 120.17(17)
C5 C4 C3 117.4(2)
C5 C4 H4 121.3
C3 C4 H4 121.3
C4 C5 C6 121.89(18)
C4 C5 N2 119.73(18)
C6 C5 N2 118.38(18)
C5 C6 C7 117.7(2)
C5 C6 H5 121.2
C7 C6 H5 121.2
C6 C7 C2 124.5(2)
C6 C7 N3 114.7(2)
C2 C7 N3 120.75(17)
C13 C8 N4 121.8(2)
C13 C8 C9 119.5(2)
N4 C8 C9 118.52(17)
C10 C9 N5 121.7(2)
C10 C9 C8 119.07(18)
N5 C9 C8 119.2(2)
C9 C10 C11 121.2(2)
C9 C10 H10 119.4
C11 C10 H10 119.4
C10 C11 C12 120.0(2)
C10 C11 H11 120.0
C12 C11 H11 120.0
C11 C12 C13 119.31(19)
C11 C12 H12 120.3
C13 C12 H12 120.3
C12 C13 C8 121.0(2)
C12 C13 H13 119.5
C8 C13 H13 119.5

loop_
_geom_bond_atom_site_label_1
_geom_bond_atom_site_label_2
_geom_bond_distance
O1 N1 1.234(2)
O2 N1 1.223(3)
O3 N2 1.242(3)
O4 N2 1.220(2)
O5 N3 1.228(2)
O6 N3 1.227(2)
N1 C3 1.480(3)
N2 C5 1.471(2)
N3 C7 1.474(3)
N4 C8 1.408(3)
N4 H6 0.87(3)
N4 H7 0.91(4)
N5 C9 1.392(3)
N5 H8 0.78(3)
N5 H9 0.86(3)
C1 C2 1.513(3)
C1 H1 0.9800
C1 H2 0.9800
C1 H3 0.9800
C2 C3 1.395(3)
C2 C7 1.400(4)
C3 C4 1.384(3)
C4 C5 1.374(3)
C4 H4 0.9500
C5 C6 1.377(3)
C6 C7 1.388(3)
C6 H5 0.9500
C8 C13 1.395(3)
C8 C9 1.409(3)
C9 C10 1.387(3)
C10 C11 1.391(3)
C10 H10 0.9500
C11 C12 1.392(3)
C11 H11 0.9500
C12 C13 1.392(3)
C12 H12 0.9500
C13 H13 0.9500

loop_
_geom_torsion_atom_site_label_1
_geom_torsion_atom_site_label_2
_geom_torsion_atom_site_label_3
_geom_torsion_atom_site_label_4
_geom_torsion
C7 C2 C3 C4 -2.9(3)
C1 C2 C3 C4 172.66(19)
C7 C2 C3 N1 176.28(18)
C1 C2 C3 N1 -8.1(3)
O2 N1 C3 C4 -42.8(3)
O1 N1 C3 C4 136.15(18)
O2 N1 C3 C2 137.9(2)
O1 N1 C3 C2 -43.1(3)
C2 C3 C4 C5 1.2(3)
N1 C3 C4 C5 -178.03(17)
C3 C4 C5 C6 1.0(3)
C3 C4 C5 N2 -178.89(16)
O4 N2 C5 C4 179.17(16)
O3 N2 C5 C4 -0.4(3)
O4 N2 C5 C6 -0.7(3)
O3 N2 C5 C6 179.70(16)
C4 C5 C6 C7 -1.2(3)
N2 C5 C6 C7 178.71(16)
C5 C6 C7 C2 -0.8(3)
C5 C6 C7 N3 178.45(16)
C3 C2 C7 C6 2.7(3)
C1 C2 C7 C6 -172.82(18)
C3 C2 C7 N3 -176.52(17)
C1 C2 C7 N3 8.0(3)
O6 N3 C7 C6 -145.68(18)
O5 N3 C7 C6 32.4(2)
O6 N3 C7 C2 33.6(3)
O5 N3 C7 C2 -148.25(19)
C13 C8 C9 C10 -0.4(3)
N4 C8 C9 C10 -175.46(18)
C13 C8 C9 N5 -177.24(18)
N4 C8 C9 N5 7.7(3)
N5 C9 C10 C11 177.14(18)
C8 C9 C10 C11 0.3(3)
C9 C10 C11 C12 -0.1(3)
C10 C11 C12 C13 -0.2(3)
C11 C12 C13 C8 0.2(3)
N4 C8 C13 C12 175.05(19)
C9 C8 C13 C12 0.1(3)
